data_7005596
loop_
_publ_author_name
'Cui, Yi'
'Li, Fenghong'
'Lu, Zheng-Hong'
'Wang, Suning'

_publ_section_title
;
 Three-coordinate organoboron with a B=N bond: substituent effects,
 luminescence/electroluminescence and reactions with fluoride.
;
_journal_issue 25
_journal_name_full 'Dalton transactions (Cambridge, England : 2003)'
_journal_page_first 2634
_journal_page_last 2643
_journal_paper_doi 10.1039/b703366d
_journal_year 2007
_chemical_formula_sum 'C32 H32 B N'
_chemical_formula_weight 441.40
_chemical_name_common 5
_chemical_name_systematic
;
?
;
_space_group_IT_number 14
_symmetry_cell_setting monoclinic
_symmetry_space_group_name_Hall '-P 2ybc'
_symmetry_space_group_name_H-M 'P 1 21/c 1'
_atom_sites_solution_hydrogens geom
_atom_sites_solution_primary direct
_atom_sites_solution_secondary difmap
_audit_creation_method SHELXL-97
_cell_angle_alpha 90.00
_cell_angle_beta 92.2680(10)
_cell_angle_gamma 90.00
_cell_formula_units_Z 4
_cell_length_a 11.4353(10)
_cell_length_b 18.5158(15)
_cell_length_c 11.9490(10)
_cell_measurement_temperature 180(2)
_cell_volume 2528.0(4)
_computing_structure_refinement 'SHELXL-97 (Sheldrick, 1997)'
_computing_structure_solution 'SHELXS-97 (Sheldrick, 1990)'
_diffrn_ambient_temperature 180(2)
_diffrn_measured_fraction_theta_full 0.941
_diffrn_measured_fraction_theta_max 0.941
_diffrn_radiation_monochromator graphite
_diffrn_radiation_source 'fine-focus sealed tube'
_diffrn_radiation_type MoK\a
_diffrn_radiation_wavelength 0.71073
_diffrn_reflns_av_R_equivalents 0.0336
_diffrn_reflns_av_sigmaI/netI 0.0671
_diffrn_reflns_limit_h_max 14
_diffrn_reflns_limit_h_min -13
_diffrn_reflns_limit_k_max 24
_diffrn_reflns_limit_k_min -24
_diffrn_reflns_limit_l_max 14
_diffrn_reflns_limit_l_min -15
_diffrn_reflns_number 17595
_diffrn_reflns_theta_full 28.25
_diffrn_reflns_theta_max 28.25
_diffrn_reflns_theta_min 1.78
_exptl_absorpt_coefficient_mu 0.066
_exptl_absorpt_correction_T_max 1.000
_exptl_absorpt_correction_T_min 0.879
_exptl_absorpt_correction_type SADABS
_exptl_crystal_density_diffrn 1.160
_exptl_crystal_density_method 'not measured'
_exptl_crystal_F_000 944
_exptl_crystal_size_max 0.30
_exptl_crystal_size_mid 0.20
_exptl_crystal_size_min 0.12
_refine_diff_density_max 0.277
_refine_diff_density_min -0.200
_refine_diff_density_rms 0.037
_refine_ls_extinction_method none
_refine_ls_goodness_of_fit_ref 0.905
_refine_ls_hydrogen_treatment mixed
_refine_ls_matrix_type full
_refine_ls_number_parameters 369
_refine_ls_number_reflns 5892
_refine_ls_number_restraints 0
_refine_ls_restrained_S_all 0.905
_refine_ls_R_factor_all 0.0945
_refine_ls_R_factor_gt 0.0496
_refine_ls_shift/su_max 0.080
_refine_ls_shift/su_mean 0.001
_refine_ls_structure_factor_coef Fsqd
_refine_ls_weighting_details 'calc w=1/[\s^2^(Fo^2^)+(0.0620P)^2^+0.0000P] where P=(Fo^2^+2Fc^2^)/3'
_refine_ls_weighting_scheme calc
_refine_ls_wR_factor_gt 0.1110
_refine_ls_wR_factor_ref 0.1230
_reflns_number_gt 3391
_reflns_number_total 5892
_reflns_threshold_expression >2sigma(I)
_cod_data_source_file b703366d.txt
_cod_data_source_block cy604a
_cod_depositor_comments
;
The following automatic conversions were performed:
'_refine_ls_hydrogen_treatment' value 'Mixed' changed to 'mixed' according
to '/home/saulius/struct/CIF-dictionaries/cif_core.dic' dictionary named
'cif_core.dic' version 2.4.1 from 2010-06-29.

Automatic conversion script
Id: cif_fix_enum 1527 2010-12-29 10:47:43Z saulius 
;
_cod_original_sg_symbol_H-M P2(1)/c
_cod_database_code 7005596

loop_
_symmetry_equiv_pos_as_xyz
'x, y, z'
'-x, y+1/2, -z+1/2'
'-x, -y, -z'
'x, -y-1/2, z-1/2'

loop_
_atom_site_label
_atom_site_type_symbol
_atom_site_fract_x
_atom_site_fract_y
_atom_site_fract_z
_atom_site_U_iso_or_equiv
_atom_site_adp_type
_atom_site_occupancy
_atom_site_symmetry_multiplicity
_atom_site_calc_flag
_atom_site_refinement_flags
_atom_site_disorder_assembly
_atom_site_disorder_group
N N 0.26213(11) 0.09551(7) 0.81559(11) 0.0302(3) Uani 1 1 d . . .
B B 0.30446(17) 0.12357(9) 0.92248(16) 0.0303(4) Uani 1 1 d . . .
C1 C 0.33168(16) 0.06332(9) 0.73502(14) 0.0327(4) Uani 1 1 d . . .
H1 H 0.4123(15) 0.0559(9) 0.7515(14) 0.039(5) Uiso 1 1 d . . .
C2 C 0.26859(15) 0.04561(8) 0.64084(14) 0.0317(4) Uani 1 1 d . . .
C3 C 0.04861(15) 0.07016(9) 0.58896(15) 0.0352(4) Uani 1 1 d . . .
H3 H 0.0510(14) 0.0518(8) 0.5122(15) 0.037(5) Uiso 1 1 d . . .
C4 C -0.05296(16) 0.09816(9) 0.62918(16) 0.0379(4) Uani 1 1 d . . .
H4 H -0.1250(16) 0.1000(9) 0.5832(15) 0.048(5) Uiso 1 1 d . . .
C5 C -0.05535(16) 0.12493(9) 0.73802(16) 0.0372(4) Uani 1 1 d . . .
H5 H -0.1277(14) 0.1448(8) 0.7685(13) 0.033(4) Uiso 1 1 d . . .
C6 C 0.04406(15) 0.12580(9) 0.80826(15) 0.0323(4) Uani 1 1 d . . .
H6 H 0.0399(14) 0.1453(8) 0.8837(14) 0.034(4) Uiso 1 1 d . . .
C7 C 0.14712(14) 0.09801(8) 0.76723(13) 0.0294(4) Uani 1 1 d . . .
C8 C 0.14976(14) 0.06926(8) 0.65832(14) 0.0301(4) Uani 1 1 d . . .
C9 C 0.21459(14) 0.13057(8) 1.01791(13) 0.0292(4) Uani 1 1 d . . .
C10 C 0.18439(15) 0.19899(9) 1.06011(14) 0.0341(4) Uani 1 1 d . . .
C11 C 0.10418(16) 0.20430(11) 1.14369(15) 0.0413(5) Uani 1 1 d . . .
H11 H 0.0837(14) 0.2500(9) 1.1687(14) 0.041(5) Uiso 1 1 d . . .
C12 C 0.05295(15) 0.14376(10) 1.18967(15) 0.0423(5) Uani 1 1 d . . .
C13 C 0.08272(16) 0.07663(10) 1.14847(15) 0.0392(4) Uani 1 1 d . . .
H13 H 0.0474(14) 0.0340(9) 1.1778(14) 0.037(5) Uiso 1 1 d . . .
C14 C 0.16073(14) 0.06890(9) 1.06260(14) 0.0331(4) Uani 1 1 d . . .
C15 C 0.18583(16) -0.00641(9) 1.02029(15) 0.0421(5) Uani 1 1 d . . .
H15A H 0.1809 -0.0410 1.0820 0.063 Uiso 1 1 calc R . .
H15B H 0.2646 -0.0078 0.9909 0.063 Uiso 1 1 calc R . .
H15C H 0.1282 -0.0191 0.9606 0.063 Uiso 1 1 calc R . .
C16 C -0.03462(19) 0.15034(12) 1.28121(18) 0.0630(6) Uani 1 1 d . . .
H16A H -0.0966 0.1843 1.2575 0.095 Uiso 1 1 calc R . .
H16B H 0.0052 0.1681 1.3499 0.095 Uiso 1 1 calc R . .
H16C H -0.0691 0.1029 1.2953 0.095 Uiso 1 1 calc R . .
C17 C 0.23249(17) 0.26683(9) 1.00866(16) 0.0444(5) Uani 1 1 d . . .
H17A H 0.2097 0.3089 1.0526 0.067 Uiso 1 1 calc R . .
H17B H 0.2009 0.2718 0.9316 0.067 Uiso 1 1 calc R . .
H17C H 0.3180 0.2638 1.0084 0.067 Uiso 1 1 calc R . .
C18 C 0.43717(14) 0.14765(8) 0.93662(14) 0.0305(4) Uani 1 1 d . . .
C19 C 0.50805(15) 0.12541(8) 1.03018(14) 0.0327(4) Uani 1 1 d . . .
C20 C 0.62080(16) 0.15171(10) 1.04586(16) 0.0387(4) Uani 1 1 d . . .
H20 H 0.6679(15) 0.1350(8) 1.1073(14) 0.037(5) Uiso 1 1 d . . .
C21 C 0.66919(16) 0.20086(10) 0.97368(16) 0.0420(5) Uani 1 1 d . . .
C22 C 0.59963(16) 0.22320(10) 0.88274(16) 0.0416(5) Uani 1 1 d . . .
H22 H 0.6330(14) 0.2574(8) 0.8324(14) 0.038(5) Uiso 1 1 d . . .
C23 C 0.48594(15) 0.19800(9) 0.86247(13) 0.0346(4) Uani 1 1 d . . .
C24 C 0.41754(17) 0.22953(10) 0.76259(15) 0.0480(5) Uani 1 1 d . . .
H24A H 0.4515 0.2762 0.7427 0.072 Uiso 1 1 calc R . .
H24B H 0.3357 0.2364 0.7817 0.072 Uiso 1 1 calc R . .
H24C H 0.4213 0.1964 0.6989 0.072 Uiso 1 1 calc R . .
C25 C 0.79157(17) 0.22972(12) 0.99538(19) 0.0630(6) Uani 1 1 d . . .
H25A H 0.8470 0.1894 1.0007 0.095 Uiso 1 1 calc R . .
H25B H 0.7949 0.2570 1.0658 0.095 Uiso 1 1 calc R . .
H25C H 0.8123 0.2616 0.9337 0.095 Uiso 1 1 calc R . .
C26 C 0.46431(16) 0.07251(10) 1.11476(15) 0.0437(5) Uani 1 1 d . . .
H26A H 0.5270 0.0619 1.1706 0.066 Uiso 1 1 calc R . .
H26B H 0.4401 0.0278 1.0767 0.066 Uiso 1 1 calc R . .
H26C H 0.3974 0.0934 1.1520 0.066 Uiso 1 1 calc R . .
C27 C 0.30861(14) 0.00640(9) 0.54157(14) 0.0326(4) Uani 1 1 d . . .
C28 C 0.37108(16) -0.05777(10) 0.55323(17) 0.0415(5) Uani 1 1 d . . .
H28 H 0.3924(16) -0.0759(9) 0.6320(16) 0.052(5) Uiso 1 1 d . . .
C29 C 0.40273(18) -0.09683(11) 0.45996(18) 0.0480(5) Uani 1 1 d . . .
H29 H 0.4501(16) -0.1413(10) 0.4715(16) 0.062(6) Uiso 1 1 d . . .
C30 C 0.37184(16) -0.07259(11) 0.35367(17) 0.0452(5) Uani 1 1 d . . .
H30 H 0.3915(15) -0.1024(9) 0.2851(16) 0.050(5) Uiso 1 1 d . . .
C31 C 0.31174(16) -0.00833(11) 0.34091(16) 0.0423(5) Uani 1 1 d . . .
H31 H 0.2915(14) 0.0091(9) 0.2654(15) 0.044(5) Uiso 1 1 d . . .
C32 C 0.28057(16) 0.03108(10) 0.43333(15) 0.0374(4) Uani 1 1 d . . .
H32 H 0.2386(14) 0.0772(9) 0.4225(14) 0.038(5) Uiso 1 1 d . . .

loop_
_atom_site_aniso_label
_atom_site_aniso_U_11
_atom_site_aniso_U_22
_atom_site_aniso_U_33
_atom_site_aniso_U_23
_atom_site_aniso_U_13
_atom_site_aniso_U_12
N 0.0306(8) 0.0320(7) 0.0279(8) -0.0021(6) 0.0010(6) 0.0014(6)
B 0.0396(11) 0.0216(9) 0.0296(11) 0.0027(8) -0.0010(9) 0.0027(8)
C1 0.0311(10) 0.0349(9) 0.0323(10) 0.0001(7) 0.0040(8) 0.0024(7)
C2 0.0362(10) 0.0306(9) 0.0283(9) 0.0009(7) 0.0012(8) -0.0024(7)
C3 0.0387(11) 0.0363(9) 0.0304(10) -0.0002(8) -0.0015(8) -0.0088(8)
C4 0.0322(11) 0.0414(10) 0.0395(11) 0.0043(9) -0.0066(9) -0.0066(8)
C5 0.0319(10) 0.0369(10) 0.0430(12) 0.0035(8) 0.0040(9) -0.0014(8)
C6 0.0331(10) 0.0336(9) 0.0305(10) 0.0007(8) 0.0031(8) -0.0014(7)
C7 0.0313(9) 0.0260(8) 0.0306(9) 0.0025(7) -0.0006(8) -0.0027(7)
C8 0.0349(10) 0.0258(8) 0.0295(9) 0.0010(7) 0.0013(8) -0.0054(7)
C9 0.0292(9) 0.0318(9) 0.0262(9) -0.0029(7) -0.0041(7) 0.0019(7)
C10 0.0370(10) 0.0342(9) 0.0306(10) -0.0060(8) -0.0046(8) 0.0031(7)
C11 0.0439(11) 0.0421(11) 0.0378(11) -0.0117(9) 0.0013(9) 0.0100(9)
C12 0.0367(11) 0.0574(12) 0.0331(11) -0.0031(9) 0.0040(9) 0.0079(9)
C13 0.0355(10) 0.0453(11) 0.0370(11) 0.0047(9) 0.0019(9) -0.0009(8)
C14 0.0334(10) 0.0365(9) 0.0293(9) -0.0018(7) -0.0009(8) 0.0002(7)
C15 0.0507(12) 0.0336(10) 0.0422(11) -0.0002(8) 0.0054(9) -0.0050(8)
C16 0.0597(14) 0.0816(15) 0.0493(13) -0.0025(12) 0.0216(11) 0.0122(12)
C17 0.0545(12) 0.0320(10) 0.0468(12) -0.0057(8) 0.0026(10) 0.0048(8)
C18 0.0338(9) 0.0298(8) 0.0279(9) -0.0046(7) 0.0018(8) 0.0021(7)
C19 0.0354(10) 0.0311(9) 0.0315(10) -0.0051(7) 0.0012(8) 0.0038(7)
C20 0.0351(11) 0.0436(10) 0.0370(11) -0.0074(9) -0.0050(9) 0.0058(8)
C21 0.0362(11) 0.0455(11) 0.0443(12) -0.0117(9) 0.0037(9) -0.0053(8)
C22 0.0431(12) 0.0401(10) 0.0422(12) -0.0016(9) 0.0100(10) -0.0083(9)
C23 0.0396(10) 0.0339(9) 0.0305(10) -0.0016(8) 0.0027(8) 0.0007(8)
C24 0.0544(13) 0.0481(11) 0.0413(12) 0.0117(9) 0.0009(10) -0.0055(9)
C25 0.0405(12) 0.0793(16) 0.0693(16) -0.0072(12) 0.0008(11) -0.0160(11)
C26 0.0439(11) 0.0484(11) 0.0380(11) 0.0087(9) -0.0064(9) 0.0019(9)
C27 0.0333(10) 0.0350(9) 0.0296(10) -0.0032(7) 0.0030(8) -0.0059(7)
C28 0.0445(11) 0.0438(11) 0.0361(11) -0.0011(9) 0.0014(9) 0.0036(9)
C29 0.0455(12) 0.0475(12) 0.0514(14) -0.0107(10) 0.0087(10) 0.0058(9)
C30 0.0364(11) 0.0590(13) 0.0412(12) -0.0162(10) 0.0117(9) -0.0092(9)
C31 0.0390(11) 0.0595(13) 0.0287(11) -0.0006(9) 0.0046(9) -0.0112(9)
C32 0.0378(11) 0.0400(10) 0.0346(11) 0.0003(8) 0.0040(8) -0.0029(8)

loop_
_atom_type_symbol
_atom_type_description
_atom_type_scat_dispersion_real
_atom_type_scat_dispersion_imag
_atom_type_scat_source
C C 0.0033 0.0016 'International Tables Vol C Tables 4.2.6.8 and 6.1.1.4'
H H 0.0000 0.0000 'International Tables Vol C Tables 4.2.6.8 and 6.1.1.4'
B B 0.0013 0.0007 'International Tables Vol C Tables 4.2.6.8 and 6.1.1.4'
N N 0.0061 0.0033 'International Tables Vol C Tables 4.2.6.8 and 6.1.1.4'

loop_
_geom_angle_atom_site_label_1
_geom_angle_atom_site_label_2
_geom_angle_atom_site_label_3
_geom_angle
_geom_angle_site_symmetry_1
_geom_angle_site_symmetry_3
_geom_angle_publ_flag
C1 N C7 106.02(13) . . ?
C1 N B 125.40(14) . . ?
C7 N B 128.48(14) . . ?
N B C9 117.76(15) . . ?
N B C18 118.79(15) . . ?
C9 B C18 123.43(15) . . ?
C2 C1 N 112.02(15) . . ?
C1 C2 C8 106.20(14) . . ?
C1 C2 C27 127.92(15) . . ?
C8 C2 C27 125.80(15) . . ?
C4 C3 C8 119.22(17) . . ?
C3 C4 C5 120.54(18) . . ?
C6 C5 C4 121.57(17) . . ?
C5 C6 C7 117.88(17) . . ?
C6 C7 C8 120.97(16) . . ?
C6 C7 N 130.81(15) . . ?
C8 C7 N 108.14(14) . . ?
C3 C8 C7 119.78(16) . . ?
C3 C8 C2 132.61(16) . . ?
C7 C8 C2 107.56(14) . . ?
C10 C9 C14 118.30(15) . . ?
C10 C9 B 120.66(14) . . ?
C14 C9 B 121.03(14) . . ?
C11 C10 C9 119.96(16) . . ?
C11 C10 C17 119.73(15) . . ?
C9 C10 C17 120.16(15) . . ?
C10 C11 C12 121.97(17) . . ?
C13 C12 C11 118.08(17) . . ?
C13 C12 C16 120.48(18) . . ?
C11 C12 C16 121.43(17) . . ?
C12 C13 C14 121.85(17) . . ?
C13 C14 C9 119.80(16) . . ?
C13 C14 C15 118.40(15) . . ?
C9 C14 C15 121.80(15) . . ?
C23 C18 C19 117.28(15) . . ?
C23 C18 B 121.20(15) . . ?
C19 C18 B 121.22(14) . . ?
C20 C19 C18 120.38(16) . . ?
C20 C19 C26 118.03(16) . . ?
C18 C19 C26 121.58(15) . . ?
C19 C20 C21 122.70(18) . . ?
C22 C21 C20 117.00(17) . . ?
C22 C21 C25 121.91(18) . . ?
C20 C21 C25 121.07(18) . . ?
C21 C22 C23 122.66(17) . . ?
C22 C23 C18 119.98(17) . . ?
C22 C23 C24 117.13(16) . . ?
C18 C23 C24 122.82(16) . . ?
C28 C27 C32 118.06(16) . . ?
C28 C27 C2 120.88(15) . . ?
C32 C27 C2 121.00(15) . . ?
C29 C28 C27 120.92(19) . . ?
C30 C29 C28 120.27(19) . . ?
C29 C30 C31 119.38(18) . . ?
C30 C31 C32 120.67(19) . . ?
C31 C32 C27 120.67(18) . . ?

loop_
_geom_bond_atom_site_label_1
_geom_bond_atom_site_label_2
_geom_bond_distance
_geom_bond_site_symmetry_2
_geom_bond_publ_flag
N C1 1.406(2) . ?
N C7 1.416(2) . ?
N B 1.444(2) . ?
B C9 1.570(2) . ?
B C18 1.584(2) . ?
C1 C2 1.353(2) . ?
C2 C8 1.451(2) . ?
C2 C27 1.479(2) . ?
C3 C4 1.376(2) . ?
C3 C8 1.396(2) . ?
C4 C5 1.393(3) . ?
C5 C6 1.386(2) . ?
C6 C7 1.393(2) . ?
C7 C8 1.408(2) . ?
C9 C10 1.411(2) . ?
C9 C14 1.412(2) . ?
C10 C11 1.386(2) . ?
C10 C17 1.512(2) . ?
C11 C12 1.388(3) . ?
C12 C13 1.384(2) . ?
C12 C16 1.517(2) . ?
C13 C14 1.393(2) . ?
C14 C15 1.515(2) . ?
C18 C23 1.416(2) . ?
C18 C19 1.416(2) . ?
C19 C20 1.384(2) . ?
C19 C26 1.507(2) . ?
C20 C21 1.384(3) . ?
C21 C22 1.384(3) . ?
C21 C25 1.511(3) . ?
C22 C23 1.393(2) . ?
C23 C24 1.518(2) . ?
C27 C28 1.390(2) . ?
C27 C32 1.397(2) . ?
C28 C29 1.389(2) . ?
C29 C30 1.380(3) . ?
C30 C31 1.380(3) . ?
C31 C32 1.382(2) . ?

loop_
_cod_related_entry_id
_cod_related_entry_database
_cod_related_entry_code
1 ChemSpider 21143789
